data_2023242
loop_
_publ_author_name
'Domasevitch, Kostiantyn V.'
'Senchyk, Ganna A.'
'Ponomarova, Vira V.'
'Lysenko, Andrey B.'
'Krautscheid, Harald'

_publ_section_title
;
 Three-dimensional alkaline earth metal--organic framework
 poly[[\m-aqua-aquabis(\m3-carbamoylcyanonitrosomethanido)barium]
 monohydrate] and its thermal decomposition
;
_journal_coeditor_code YZ2057
_journal_issue 9
_journal_name_full 'Acta Crystallographica Section E Crystallographic Communications'
_journal_page_first 986
_journal_page_last 992
_journal_paper_doi 10.1107/S2056989024008375
_journal_volume 80
_journal_year 2024
_chemical_formula_iupac '[Ba (C3 H2 N3 O2)2 (H2 O1)2], H2 O'
_chemical_formula_moiety 'C6 H8 Ba N6 O6, H2 O'
_chemical_formula_sum 'C6 H10 Ba N6 O7'
_chemical_formula_weight 415.54
_chemical_name_systematic
;
Poly[[\m-aqua-aquabis(\m~3~-carbamoylcyanonitrosomethanido)barium]
monohydrate]
;
_space_group_crystal_system orthorhombic
_space_group_IT_number 31
_space_group_name_Hall 'P 2ac -2'
_space_group_name_H-M_alt 'P m n 21'
_atom_sites_solution_hydrogens difmap
_atom_sites_solution_primary direct
_atom_sites_solution_secondary difmap
_audit_creation_method SHELXL-2019/3
_cell_angle_alpha 90
_cell_angle_beta 90
_cell_angle_gamma 90
_cell_formula_units_Z 2
_cell_length_a 13.6667(17)
_cell_length_b 4.4102(7)
_cell_length_c 11.2816(14)
_cell_measurement_reflns_used 3251
_cell_measurement_temperature 173(2)
_cell_measurement_theta_max 29.441
_cell_measurement_theta_min 4.622
_cell_volume 679.97(16)
_computing_cell_refinement
;
X-AREA 1.76 (Stoe & Cie, 2016)
;
_computing_data_collection
;
X-AREA 1.76 (Stoe & Cie, 2016)
;
_computing_data_reduction
;
X-AREA 1.76 (Stoe & Cie, 2016)
;
_computing_molecular_graphics
;
DIAMOND (Brandenburg, 1999)
;
_computing_publication_material
;
WinGX 1.70.01 (Farrugia, 2012)
;
_computing_structure_refinement
;
<i>SHELXL2019/2</i> (Sheldrick, 2015)
;
_computing_structure_solution
;
SHELXS97 (Sheldrick, 2008)
;
_diffrn_ambient_temperature 173(2)
_diffrn_measured_fraction_theta_full 0.996
_diffrn_measured_fraction_theta_max 0.993
_diffrn_measurement_device_type 'Stoe Image plate diffraction system-2T'
_diffrn_measurement_method '\f oscillation scans'
_diffrn_radiation_type MoK\a
_diffrn_radiation_wavelength 0.71073
_diffrn_reflns_av_R_equivalents 0.0162
_diffrn_reflns_av_unetI/netI 0.0133
_diffrn_reflns_limit_h_max 18
_diffrn_reflns_limit_h_min -15
_diffrn_reflns_limit_k_max 6
_diffrn_reflns_limit_k_min -5
_diffrn_reflns_limit_l_max 13
_diffrn_reflns_limit_l_min -15
_diffrn_reflns_number 3251
_diffrn_reflns_theta_full 25.242
_diffrn_reflns_theta_max 29.441
_diffrn_reflns_theta_min 4.622
_diffrn_source 'fine-focus sealed tube'
_exptl_absorpt_coefficient_mu 2.962
_exptl_absorpt_correction_T_max 0.3994
_exptl_absorpt_correction_T_min 0.3099
_exptl_absorpt_correction_type numerical
_exptl_absorpt_process_details
;
[X-RED (Stoe & Cie, 2001) and X-SHAPE (Stoe & Cie, 1999)]
;
_exptl_crystal_colour yellow
_exptl_crystal_density_diffrn 2.030
_exptl_crystal_description prism
_exptl_crystal_F_000 400
_exptl_crystal_size_max 0.220
_exptl_crystal_size_mid 0.180
_exptl_crystal_size_min 0.150
_refine_diff_density_max 0.724
_refine_diff_density_min -1.866
_refine_ls_abs_structure_details
;
Flack <i>x</i> determined using 668 quotients
[(<i>I</i>^+^)-(<i>I</i>^-^)]/[(<i>I</i>^+^)+(<i>I</i>^-^)]
(Parsons <i>et al.</i>,  2013)
;
_refine_ls_abs_structure_Flack -0.013(14)
_refine_ls_extinction_method none
_refine_ls_goodness_of_fit_ref 1.154
_refine_ls_hydrogen_treatment refall
_refine_ls_matrix_type full
_refine_ls_number_parameters 119
_refine_ls_number_reflns 1696
_refine_ls_number_restraints 13
_refine_ls_restrained_S_all 1.150
_refine_ls_R_factor_all 0.0171
_refine_ls_R_factor_gt 0.0169
_refine_ls_shift/su_max 0.000
_refine_ls_shift/su_mean 0.000
_refine_ls_structure_factor_coef Fsqd
_refine_ls_weighting_details 'w=1/[\s^2^(Fo^2^)+(0.0318P)^2^] where P=(Fo^2^+2Fc^2^)/3'
_refine_ls_weighting_scheme calc
_refine_ls_wR_factor_gt 0.0428
_refine_ls_wR_factor_ref 0.0429
_reflns_number_gt 1688
_reflns_number_total 1696
_reflns_threshold_expression 'I > 2\s(I)'
_cod_data_source_file yz2057.cif
_cod_data_source_block I
_cod_database_code 2023242
_shelx_space_group_comment
;
The symmetry employed for this shelxl refinement is uniquely defined
by the following loop, which should always be used as a source of
symmetry information in preference to the above space-group names.
They are only intended as comments.
;
_shelx_estimated_absorpt_t_min 0.562
_shelx_estimated_absorpt_t_max 0.665

loop_
_space_group_symop_operation_xyz
'x, y, z'
'-x+1/2, -y, z+1/2'
'x+1/2, -y, z+1/2'
'-x, y, z'

loop_
_atom_site_type_symbol
_atom_site_label
_atom_site_fract_x
_atom_site_fract_y
_atom_site_fract_z
_atom_site_U_iso_or_equiv
_atom_site_adp_type
_atom_site_calc_flag
_atom_site_occupancy
_atom_site_disorder_assembly
_atom_site_disorder_group
Ba Ba1 0.000000 0.71083(4) 0.46009(2) 0.01511(8) Uani d 1 . .
O O1 0.1246(2) 0.2193(6) 0.4964(3) 0.0242(6) Uani d 1 . .
O O2 0.3561(3) 0.2641(7) 0.7884(4) 0.0338(7) Uani d 1 . .
N N1 0.1548(2) 0.3428(7) 0.5958(3) 0.0204(6) Uani d 1 . .
N N2 0.3448(3) -0.1379(11) 0.5230(4) 0.0392(8) Uani d 1 . .
N N3 0.2319(3) 0.6036(9) 0.7971(3) 0.0277(6) Uani d 1 . .
C C1 0.2387(3) 0.2447(9) 0.6375(4) 0.0191(6) Uani d 1 . .
C C2 0.2979(2) 0.0271(9) 0.5748(3) 0.0237(7) Uani d 1 . .
C C3 0.2796(2) 0.3730(9) 0.7480(3) 0.0216(6) Uani d 1 . .
O O1W 0.000000 0.8440(11) 0.7082(5) 0.0446(12) Uani d 1 . .
O O2W 0.000000 0.2093(9) 0.2856(4) 0.0284(9) Uani d 1 . .
O O3W 0.000000 0.3577(11) 0.8653(4) 0.0304(8) Uani d 1 . .
H H1 0.253(5) 0.681(12) 0.864(4) 0.05(2) Uiso d 1 . .
H H2 0.178(3) 0.666(9) 0.765(5) 0.027(12) Uiso d 1 . .
H H1W 0.000000 0.712(13) 0.763(7) 0.04(3) Uiso d 1 . .
H H2W 0.000000 1.019(8) 0.740(6) 0.04(2) Uiso d 1 . .
H H3W 0.0509(10) 0.192(17) 0.243(5) 0.07(3) Uiso d 1 . .
H H4W 0.0508(10) 0.334(15) 0.906(5) 0.048(18) Uiso d 1 . .

loop_
_atom_site_aniso_label
_atom_site_aniso_U_11
_atom_site_aniso_U_22
_atom_site_aniso_U_33
_atom_site_aniso_U_12
_atom_site_aniso_U_13
_atom_site_aniso_U_23
Ba1 0.01474(10) 0.01439(11) 0.01620(11) 0.000 0.000 0.0010(3)
O1 0.0220(12) 0.0259(12) 0.0248(14) -0.0015(8) -0.0088(9) 0.0003(9)
O2 0.0310(16) 0.0345(14) 0.0359(19) 0.0029(11) -0.0197(14) -0.0041(12)
N1 0.0186(12) 0.0210(13) 0.0217(15) -0.0023(11) -0.0030(10) 0.0003(11)
N2 0.0359(18) 0.0426(19) 0.039(2) 0.0108(17) 0.0031(15) -0.0062(18)
N3 0.0306(16) 0.0290(18) 0.0234(17) 0.0021(15) -0.0037(12) -0.0045(14)
C1 0.0184(15) 0.0190(15) 0.0199(18) -0.0021(12) -0.0029(12) 0.0032(12)
C2 0.0208(14) 0.0268(16) 0.0235(17) -0.0006(12) -0.0046(11) -0.0005(13)
C3 0.0211(13) 0.0243(15) 0.0195(16) -0.0054(13) -0.0043(11) 0.0022(13)
O1W 0.088(4) 0.022(2) 0.024(2) 0.000 0.000 0.0013(18)
O2W 0.026(2) 0.031(2) 0.028(2) 0.000 0.000 -0.0024(15)
O3W 0.0283(18) 0.035(2) 0.028(2) 0.000 0.000 0.0081(18)

loop_
_atom_type_symbol
_atom_type_description
_atom_type_scat_dispersion_real
_atom_type_scat_dispersion_imag
_atom_type_scat_source
C C 0.0033 0.0016 'International Tables Vol C Tables 4.2.6.8 and 6.1.1.4'
H H 0.0000 0.0000 'International Tables Vol C Tables 4.2.6.8 and 6.1.1.4'
N N 0.0061 0.0033 'International Tables Vol C Tables 4.2.6.8 and 6.1.1.4'
O O 0.0106 0.0060 'International Tables Vol C Tables 4.2.6.8 and 6.1.1.4'
Ba Ba -0.3244 2.2819 'International Tables Vol C Tables 4.2.6.8 and 6.1.1.4'

loop_
_geom_angle_atom_site_label_1
_geom_angle_atom_site_label_2
_geom_angle_atom_site_label_3
_geom_angle_site_symmetry_1
_geom_angle_site_symmetry_3
_geom_angle
_geom_angle_publ_flag
O2 Ba1 O2 3_464 2_564 90.78(19) ?
O2 Ba1 O1 3_464 4 72.50(10) ?
O2 Ba1 O1 2_564 4 124.70(9) ?
O2 Ba1 O1 3_464 . 124.70(9) ?
O2 Ba1 O1 2_564 . 72.50(10) ?
O1 Ba1 O1 4 . 75.32(12) ?
O2 Ba1 O1 3_464 1_565 119.71(9) ?
O2 Ba1 O1 2_564 1_565 69.11(10) ?
O1 Ba1 O1 4 1_565 163.22(13) ?
O1 Ba1 O1 . 1_565 103.07(9) ?
O2 Ba1 O1 3_464 4_565 69.11(10) ?
O2 Ba1 O1 2_564 4_565 119.71(8) ?
O1 Ba1 O1 4 4_565 103.07(9) ?
O1 Ba1 O1 . 4_565 163.22(13) ?
O1 Ba1 O1 1_565 4_565 73.52(12) ?
O2 Ba1 O1W 3_464 . 132.68(9) ?
O2 Ba1 O1W 2_564 . 132.68(9) ?
O1 Ba1 O1W 4 . 90.90(10) ?
O1 Ba1 O1W . . 90.90(10) ?
O1 Ba1 O1W 1_565 . 72.36(10) ?
O1 Ba1 O1W 4_565 . 72.36(10) ?
O2 Ba1 O2W 3_464 1_565 60.16(8) ?
O2 Ba1 O2W 2_564 1_565 60.16(8) ?
O1 Ba1 O2W 4 1_565 132.66(8) ?
O1 Ba1 O2W . 1_565 132.66(8) ?
O1 Ba1 O2W 1_565 1_565 60.60(9) ?
O1 Ba1 O2W 4_565 1_565 60.60(9) ?
O1W Ba1 O2W . 1_565 120.00(13) ?
O2 Ba1 O2W 3_464 . 64.14(9) ?
O2 Ba1 O2W 2_564 . 64.14(9) ?
O1 Ba1 O2W 4 . 61.11(9) ?
O1 Ba1 O2W . . 61.11(9) ?
O1 Ba1 O2W 1_565 . 133.20(8) ?
O1 Ba1 O2W 4_565 . 133.20(8) ?
O1W Ba1 O2W . . 143.53(14) ?
O2W Ba1 O2W 1_565 . 96.48(15) ?
N1 O1 Ba1 . . 89.72(19) ?
N1 O1 Ba1 . 1_545 129.7(2) ?
Ba1 O1 Ba1 . 1_545 103.07(9) ?
C3 O2 Ba1 . 2_565 147.6(3) ?
C1 N1 O1 . . 116.4(3) ?
C3 N3 H1 . . 120(3) ?
C3 N3 H2 . . 119(3) ?
H1 N3 H2 . . 121(5) ?
N1 C1 C2 . . 122.2(4) ?
N1 C1 C3 . . 120.4(3) ?
C2 C1 C3 . . 117.2(3) ?
N2 C2 C1 . . 178.0(4) ?
O2 C3 N3 . . 123.9(4) ?
O2 C3 C1 . . 118.8(4) ?
N3 C3 C1 . . 117.3(3) ?
Ba1 O1W H1W . . 125(6) ?
Ba1 O1W H2W . . 127(5) ?
H1W O1W H2W . . 108(6) ?
Ba1 O2W Ba1 1_545 . 96.48(15) ?
Ba1 O2W H3W 1_545 . 108(5) ?
Ba1 O2W H3W . . 116(4) ?
Ba1 O2W H3W 1_545 4 108(5) ?
Ba1 O2W H3W . 4 116(4) ?
H3W O2W H3W . 4 110(7) ?
H4W O3W H4W . 4 111(6) ?

loop_
_geom_bond_atom_site_label_1
_geom_bond_atom_site_label_2
_geom_bond_site_symmetry_2
_geom_bond_distance
_geom_bond_publ_flag
Ba1 O2 3_464 2.763(3) y
Ba1 O2 2_564 2.763(3) y
Ba1 O1 4 2.787(3) y
Ba1 O1 . 2.787(3) y
Ba1 O1 1_565 2.845(3) y
Ba1 O1 4_565 2.845(3) y
Ba1 O1W . 2.860(5) y
Ba1 O2W 1_565 2.951(5) y
Ba1 O2W . 2.961(4) y
O1 N1 . 1.313(4) ?
O2 C3 . 1.237(5) ?
N1 C1 . 1.313(5) ?
N2 C2 . 1.132(5) ?
N3 C3 . 1.329(5) ?
N3 H1 . 0.87(3) ?
N3 H2 . 0.87(3) ?
C1 C2 . 1.441(5) ?
C1 C3 . 1.478(5) ?
O1W H1W . 0.85(3) ?
O1W H2W . 0.85(3) ?
O2W H3W . 0.85(3) ?
O2W H3W 4 0.85(3) ?
O3W H4W . 0.84(3) ?
O3W H4W 4 0.84(3) ?

loop_
_geom_hbond_atom_site_label_D
_geom_hbond_atom_site_label_H
_geom_hbond_atom_site_label_A
_geom_hbond_site_symmetry_A
_geom_hbond_distance_DH
_geom_hbond_distance_HA
_geom_hbond_distance_DA
_geom_hbond_angle_DHA
_geom_hbond_publ_flag
N3 H1 O1 2_565 0.87(3) 2.29(5) 3.084(5) 151(5) yes
N3 H2 O1W . 0.87(3) 2.64(3) 3.490(4) 169(5) yes
O1W H1W O3W . 0.85(3) 1.94(3) 2.782(7) 169(9) yes
O1W H2W O3W 1_565 0.85(3) 2.05(4) 2.877(7) 162(7) yes
O2W H3W O2 2_554 0.85(3) 2.44(7) 2.868(4) 112(6) yes
O3W H4W N2 2_555 0.84(3) 2.12(4) 2.933(5) 161(5) yes

loop_
_geom_torsion_atom_site_label_1
_geom_torsion_atom_site_label_2
_geom_torsion_atom_site_label_3
_geom_torsion_atom_site_label_4
_geom_torsion_site_symmetry_1
_geom_torsion_site_symmetry_2
_geom_torsion_site_symmetry_3
_geom_torsion_site_symmetry_4
_geom_torsion
_geom_torsion_publ_flag
Ba1 O1 N1 C1 . . . . -160.6(3) ?
Ba1 O1 N1 C1 1_545 . . . 92.6(4) ?
O1 N1 C1 C2 . . . . 3.7(6) ?
O1 N1 C1 C3 . . . . 179.1(3) ?
Ba1 O2 C3 N3 2_565 . . . -2.3(8) ?
Ba1 O2 C3 C1 2_565 . . . 176.7(4) ?
N1 C1 C3 O2 . . . . 176.0(4) ?
C2 C1 C3 O2 . . . . -8.3(6) ?
N1 C1 C3 N3 . . . . -4.9(5) ?
C2 C1 C3 N3 . . . . 170.8(4) ?
